data_7157602
loop_
_publ_author_name
'Aegurla, Balakrishna'
'Jarwal, Nisha'
'Peddinti, Rama Krishna'

_publ_section_title
;
 Denitrative imino-diaza-Nazarov cyclization: synthesis of pyrazoles.
;
_journal_issue 31
_journal_name_full 'Organic &amp; biomolecular chemistry'
_journal_page_first 6100
_journal_page_last 6107
_journal_paper_doi 10.1039/d0ob01200a
_journal_volume 18
_journal_year 2020
_chemical_formula_moiety 'C34 H32 N4 O2'
_chemical_formula_sum 'C34 H32 N4 O2'
_chemical_formula_weight 528.64
_space_group_IT_number 14
_space_group_name_Hall '-P 2ybc'
_space_group_name_H-M_alt 'P 1 21/c 1'
_symmetry_cell_setting monoclinic
_symmetry_space_group_name_H-M 'P 1 21/c 1'
_atom_sites_solution_hydrogens geom
_atom_sites_solution_primary direct
_atom_sites_solution_secondary difmap
_audit_creation_method SHELXL-97
_audit_update_record
;
2018-07-16 deposited with the CCDC.	2020-07-14 downloaded from the CCDC.
;
_cell_angle_alpha 90.00
_cell_angle_beta 110.590(5)
_cell_angle_gamma 90.00
_cell_formula_units_Z 2
_cell_length_a 12.4739(14)
_cell_length_b 7.4371(8)
_cell_length_c 16.2909(19)
_cell_measurement_reflns_used 4308
_cell_measurement_temperature 293(2)
_cell_measurement_theta_max 32.81
_cell_measurement_theta_min 1.74
_cell_volume 1414.8(3)
_computing_cell_refinement 'Bruker Kappa Apex'
_computing_data_collection 'Bruker Kappa Apex'
_computing_data_reduction 'Bruker SAINT'
_computing_molecular_graphics 'Bruker SHELXTL'
_computing_publication_material 'Bruker SHELXTL'
_computing_structure_refinement 'SHELXL-97 (Sheldrick, 1997)'
_computing_structure_solution 'SHELXL-97 (Sheldrick, 1997)'
_diffrn_ambient_temperature 293(2)
_diffrn_measured_fraction_theta_full 0.820
_diffrn_measured_fraction_theta_max 1.740
_diffrn_measurement_device_type 'CCD area detector'
_diffrn_measurement_method 'phi omega scans'
_diffrn_radiation_monochromator graphite
_diffrn_radiation_source 'fine-focus sealed tube'
_diffrn_radiation_type MoK\a
_diffrn_radiation_wavelength 0.71073
_diffrn_reflns_av_R_equivalents 0.0269
_diffrn_reflns_av_sigmaI/netI 0.0213
_diffrn_reflns_limit_h_max 19
_diffrn_reflns_limit_h_min -19
_diffrn_reflns_limit_k_max 11
_diffrn_reflns_limit_k_min -11
_diffrn_reflns_limit_l_max 22
_diffrn_reflns_limit_l_min -24
_diffrn_reflns_number 23012
_diffrn_reflns_theta_full 32.81
_diffrn_reflns_theta_max 32.81
_diffrn_reflns_theta_min 1.74
_exptl_absorpt_coefficient_mu 0.078
_exptl_absorpt_correction_T_max 0.982
_exptl_absorpt_correction_T_min 0.982
_exptl_absorpt_correction_type multi-scan
_exptl_absorpt_process_details '(SADABS; Bruker, 2000)'
_exptl_crystal_colour white
_exptl_crystal_density_diffrn 1.241
_exptl_crystal_density_method 'not measured'
_exptl_crystal_description square
_exptl_crystal_F_000 560.0
_exptl_crystal_size_max 0.23
_exptl_crystal_size_mid 0.23
_exptl_crystal_size_min 0.23
_refine_diff_density_max 0.244
_refine_diff_density_min -0.266
_refine_diff_density_rms 0.048
_refine_ls_extinction_method none
_refine_ls_goodness_of_fit_ref 0.597
_refine_ls_hydrogen_treatment mixed
_refine_ls_matrix_type full
_refine_ls_number_parameters 280
_refine_ls_number_reflns 4308
_refine_ls_number_restraints 0
_refine_ls_restrained_S_all 0.597
_refine_ls_R_factor_all 0.0690
_refine_ls_R_factor_gt 0.0472
_refine_ls_shift/su_max 0.19
_refine_ls_shift/su_mean 0.112
_refine_ls_structure_factor_coef Fsqd
_refine_ls_weighting_details 'calc w=1/[\s^2^(Fo^2^)+(0.1637P)^2^+1.1577P] where P=(Fo^2^+2Fc^2^)/3'
_refine_ls_weighting_scheme calc
_refine_ls_wR_factor_gt 0.1347
_refine_ls_wR_factor_ref 0.1794
_reflns_number_gt 3082
_reflns_number_total 5252
_reflns_threshold_expression >2sigma(I)
_cod_data_source_file d0ob01200a2.cif
_cod_data_source_block shelx
_cod_depositor_comments
;
The following automatic conversions were performed:

data item '_symmetry_cell_setting' value 'Monoclinic' was changed to
'monoclinic' in accordance with the
/home/data/users/saulius/crontab/automatic-downloads/rss-feeds/RSC/lib/dictionaries/cif_core.dic
dictionary named 'cif_core.dic' version 2.4.2 last updated on
2011-04-26.

Automatic conversion script
Id: cif_fix_values 7556 2019-12-06 15:28:31Z antanas 

 Adding full bibliography for 7157602.cif.
;
_cod_original_sg_symbol_H-M 'p 21/c'
_cod_database_code 7157602

loop_
_symmetry_equiv_pos_as_xyz
'x, y, z'
'-x, y+1/2, -z+1/2'
'-x, -y, -z'
'x, -y-1/2, z-1/2'

loop_
_atom_site_label
_atom_site_type_symbol
_atom_site_fract_x
_atom_site_fract_y
_atom_site_fract_z
_atom_site_U_iso_or_equiv
_atom_site_adp_type
_atom_site_occupancy
_atom_site_symmetry_multiplicity
_atom_site_calc_flag
_atom_site_refinement_flags
_atom_site_disorder_assembly
_atom_site_disorder_group
O1 O 1.00891(10) 0.13138(19) 0.91896(7) 0.0596(3) Uani 1 1 d . . .
N8 N 0.58744(11) 0.0144(2) 0.44928(9) 0.0456(3) Uani 1 1 d . . .
N6 N 0.63053(10) 0.05112(19) 0.53582(8) 0.0451(3) Uani 1 1 d . . .
C11 C 0.65233(12) -0.04682(18) 0.32556(9) 0.0405(3) Uani 1 1 d . . .
C19 C 0.67387(12) -0.00205(18) 0.41780(9) 0.0397(3) Uani 1 1 d . . .
C16 C 0.54833(13) -0.00486(19) 0.25995(9) 0.0434(3) Uani 1 1 d . . .
H16 H 0.4922 0.0547 0.2749 0.053(5) Uani 1 1 calc R . .
C12 C 0.73695(14) -0.1351(2) 0.30287(11) 0.0495(3) Uani 1 1 d . . .
H12 H 0.8069 -0.1632 0.3459 0.056(5) Uani 1 1 calc R . .
C15 C 0.52653(15) -0.0504(2) 0.17232(10) 0.0487(3) Uani 1 1 d . . .
C6 C 0.92926(12) 0.0258(2) 0.68422(10) 0.0435(3) Uani 1 1 d . . .
H6 H 0.9602 -0.0239 0.6451 0.062(6) Uani 1 1 calc R . .
C20 C 0.77588(12) 0.0273(2) 0.48704(10) 0.0439(3) Uani 1 1 d . . .
H20 H 0.8494 0.0255 0.4850 0.057(5) Uani 1 1 calc R . .
C4 C 0.77306(12) 0.1660(2) 0.71275(10) 0.0454(3) Uani 1 1 d . . .
H4 H 0.6986 0.2105 0.6932 0.060(5) Uani 1 1 calc R . .
C7 C 0.99623(12) 0.0356(2) 0.77247(10) 0.0458(3) Uani 1 1 d . . .
H7 H 1.0708 -0.0084 0.7922 0.057(5) Uani 1 1 calc R . .
C5 C 0.81683(11) 0.08857(18) 0.65267(9) 0.0387(3) Uani 1 1 d . . .
C3 C 0.83906(13) 0.1773(2) 0.80067(10) 0.0479(3) Uani 1 1 d . . .
H3 H 0.8088 0.2287 0.8398 0.066(6) Uani 1 1 calc R . .
C8 C 0.74530(11) 0.06029(18) 0.56051(9) 0.0390(3) Uani 1 1 d . . .
C2 C 0.95096(12) 0.1116(2) 0.83094(9) 0.0444(3) Uani 1 1 d . . .
C13 C 0.71639(16) -0.1805(2) 0.21639(12) 0.0564(4) Uani 1 1 d . . .
H13 H 0.7726 -0.2396 0.2014 0.069(6) Uani 1 1 calc R . .
C14 C 0.61287(16) -0.1388(2) 0.15198(11) 0.0545(4) Uani 1 1 d . . .
H14 H 0.6005 -0.1701 0.0941 0.077(7) Uani 1 1 calc R . .
C1 C 1.11999(17) 0.0548(4) 0.95483(13) 0.0676(5) Uani 1 1 d . . .
H1A H 1.1508 0.0778 1.0167 0.098(9) Uani 1 1 calc R . .
H1B H 1.1690 0.1075 0.9273 0.093(9) Uani 1 1 calc R . .
H1C H 1.1153 -0.0726 0.9447 0.064(6) Uani 1 1 calc R . .
C17 C 0.4132(2) -0.0061(3) 0.10277(13) 0.0692(5) Uani 1 1 d . . .
H17A H 0.4131 -0.0465 0.0468 0.19(2) Uani 1 1 calc R . .
H17B H 0.4013 0.1216 0.1010 0.20(2) Uani 1 1 calc R . .
H17C H 0.3528 -0.0650 0.1161 0.19(3) Uani 1 1 calc R . .
H10 H 0.498(7) 0.024(5) 0.5702(18) 0.44(5) Uani 1 1 d . . .

loop_
_atom_site_aniso_label
_atom_site_aniso_U_11
_atom_site_aniso_U_22
_atom_site_aniso_U_33
_atom_site_aniso_U_23
_atom_site_aniso_U_13
_atom_site_aniso_U_12
O1 0.0553(6) 0.0759(8) 0.0430(6) 0.0013(5) 0.0116(5) 0.0071(6)
N8 0.0383(6) 0.0600(8) 0.0428(7) 0.0009(6) 0.0197(5) 0.0003(5)
N6 0.0346(5) 0.0591(7) 0.0429(6) 0.0025(5) 0.0154(4) -0.0008(5)
C11 0.0424(7) 0.0384(6) 0.0473(7) -0.0018(5) 0.0241(5) -0.0031(5)
C19 0.0378(6) 0.0409(6) 0.0453(7) 0.0012(5) 0.0207(5) 0.0000(5)
C16 0.0480(7) 0.0414(7) 0.0454(7) -0.0031(5) 0.0221(6) 0.0006(6)
H16 0.040(11) 0.074(14) 0.035(10) -0.017(9) 0.003(9) 0.012(9)
C12 0.0456(7) 0.0493(8) 0.0615(9) -0.0036(7) 0.0287(7) 0.0008(6)
H12 0.048(11) 0.082(16) 0.039(10) -0.009(10) 0.017(9) 0.005(11)
C15 0.0619(9) 0.0407(7) 0.0467(7) -0.0033(5) 0.0232(6) -0.0043(6)
C6 0.0365(6) 0.0473(7) 0.0488(7) -0.0025(6) 0.0175(5) 0.0011(5)
H6 0.033(10) 0.086(16) 0.065(13) -0.012(11) 0.015(10) 0.019(10)
C20 0.0355(6) 0.0514(8) 0.0490(7) -0.0001(6) 0.0203(5) -0.0002(6)
H20 0.056(12) 0.066(14) 0.059(13) -0.013(10) 0.032(10) 0.000(10)
C4 0.0381(6) 0.0487(8) 0.0508(7) 0.0001(6) 0.0172(6) 0.0072(6)
H4 0.043(10) 0.073(14) 0.065(13) -0.003(11) 0.020(9) 0.019(10)
C7 0.0353(6) 0.0501(8) 0.0507(8) 0.0008(6) 0.0134(6) 0.0042(6)
H7 0.053(12) 0.087(16) 0.039(11) -0.010(10) 0.027(10) 0.003(11)
C5 0.0353(6) 0.0372(6) 0.0450(6) 0.0012(5) 0.0160(5) 0.0000(5)
C3 0.0473(7) 0.0507(8) 0.0486(7) -0.0022(6) 0.0207(6) 0.0064(6)
H3 0.062(13) 0.075(15) 0.061(13) -0.004(11) 0.023(10) 0.032(12)
C8 0.0343(6) 0.0400(6) 0.0444(6) 0.0025(5) 0.0158(5) -0.0003(5)
C2 0.0443(7) 0.0439(7) 0.0438(7) 0.0018(5) 0.0141(5) -0.0011(5)
C13 0.0635(10) 0.0513(8) 0.0709(10) -0.0122(7) 0.0439(8) -0.0031(7)
H13 0.066(13) 0.088(17) 0.063(13) -0.018(12) 0.036(11) 0.005(12)
C14 0.0740(11) 0.0474(8) 0.0541(8) -0.0108(6) 0.0374(8) -0.0089(7)
H14 0.078(15) 0.088(18) 0.072(15) -0.019(13) 0.033(12) 0.011(13)
C1 0.0554(10) 0.0862(15) 0.0526(10) 0.0089(10) 0.0082(8) 0.0091(10)
H1A 0.095(18) 0.16(3) 0.022(11) 0.000(13) 0.000(11) 0.039(18)
H1B 0.052(14) 0.16(3) 0.071(15) 0.032(16) 0.022(12) -0.020(15)
H1C 0.039(12) 0.048(13) 0.088(16) 0.011(11) -0.001(10) 0.016(10)
C17 0.0793(14) 0.0701(12) 0.0491(9) -0.0051(9) 0.0113(9) 0.0083(10)
H17A 0.14(3) 0.36(7) 0.09(2) -0.02(3) 0.05(2) 0.06(4)
H17B 0.18(4) 0.09(2) 0.17(3) -0.06(2) -0.11(3) 0.06(2)
H17C 0.07(2) 0.32(7) 0.17(4) 0.14(4) 0.01(2) -0.01(3)
H10 1.07(13) 0.08(3) 0.017(16) -0.015(16) 0.00(4) 0.14(6)

loop_
_atom_type_symbol
_atom_type_description
_atom_type_scat_dispersion_real
_atom_type_scat_dispersion_imag
_atom_type_scat_source
C C 0.0033 0.0016 'International Tables Vol C Tables 4.2.6.8 and 6.1.1.4'
H H 0.0000 0.0000 'International Tables Vol C Tables 4.2.6.8 and 6.1.1.4'
N N 0.0061 0.0033 'International Tables Vol C Tables 4.2.6.8 and 6.1.1.4'
O O 0.0106 0.0060 'International Tables Vol C Tables 4.2.6.8 and 6.1.1.4'

loop_
_geom_angle_atom_site_label_1
_geom_angle_atom_site_label_2
_geom_angle_atom_site_label_3
_geom_angle
_geom_angle_site_symmetry_1
_geom_angle_site_symmetry_3
_geom_angle_publ_flag
C2 O1 C1 117.90(14) . . ?
N6 N8 C19 109.70(12) . . ?
C8 N6 N8 108.28(11) . . ?
C16 C11 C12 119.16(14) . . ?
C16 C11 C19 121.28(12) . . ?
C12 C11 C19 119.55(14) . . ?
N8 C19 C20 107.61(13) . . ?
N8 C19 C11 121.67(13) . . ?
C20 C19 C11 130.71(12) . . ?
C15 C16 C11 121.51(14) . . ?
C13 C12 C11 119.82(16) . . ?
C16 C15 C14 117.82(15) . . ?
C16 C15 C17 120.65(16) . . ?
C14 C15 C17 121.53(15) . . ?
C7 C6 C5 121.72(14) . . ?
C19 C20 C8 105.94(12) . . ?
C3 C4 C5 120.84(13) . . ?
C6 C7 C2 119.38(13) . . ?
C6 C5 C4 117.95(13) . . ?
C6 C5 C8 120.03(12) . . ?
C4 C5 C8 121.84(12) . . ?
C4 C3 C2 120.20(14) . . ?
N6 C8 C20 108.46(12) . . ?
N6 C8 C5 120.89(12) . . ?
C20 C8 C5 130.52(12) . . ?
O1 C2 C7 124.80(13) . . ?
O1 C2 C3 115.30(13) . . ?
C7 C2 C3 119.89(14) . . ?
C12 C13 C14 120.50(15) . . ?
C13 C14 C15 121.18(14) . . ?

loop_
_geom_bond_atom_site_label_1
_geom_bond_atom_site_label_2
_geom_bond_distance
_geom_bond_site_symmetry_2
_geom_bond_publ_flag
O1 C2 1.3679(17) . ?
O1 C1 1.420(2) . ?
N8 N6 1.3484(18) . ?
N8 C19 1.3525(17) . ?
N6 C8 1.3458(17) . ?
C11 C16 1.396(2) . ?
C11 C12 1.3986(19) . ?
C11 C19 1.4687(19) . ?
C19 C20 1.389(2) . ?
C16 C15 1.398(2) . ?
C12 C13 1.382(2) . ?
C15 C14 1.397(2) . ?
C15 C17 1.505(3) . ?
C6 C7 1.388(2) . ?
C6 C5 1.3935(19) . ?
C20 C8 1.3997(19) . ?
C4 C3 1.381(2) . ?
C4 C5 1.4015(19) . ?
C7 C2 1.387(2) . ?
C5 C8 1.4670(19) . ?
C3 C2 1.395(2) . ?
C13 C14 1.383(3) . ?
